data_4350479
loop_
_publ_author_name
'Custelcean, Radu'
'Haverlock, Tamara J.'
'Moyer, Bruce A.'

_publ_section_title
;
 Anion separation by selective crystallization of metal-organic
 frameworks.
;
_journal_issue 16
_journal_name_full 'Inorganic chemistry'
_journal_page_first 6446
_journal_page_last 6452
_journal_paper_doi 10.1021/ic060958g
_journal_volume 45
_journal_year 2006
_chemical_formula_sum 'C11 H10 Br0.94 Cl1.06 N4 O Zn'
_chemical_formula_weight 392.29
_space_group_IT_number 14
_space_group_name_Hall '-P 2ybc'
_space_group_name_H-M_alt 'P 1 21/c 1'
_symmetry_cell_setting monoclinic
_symmetry_space_group_name_H-M 'P 1 21/c 1'
_atom_sites_solution_hydrogens geom
_atom_sites_solution_primary direct
_atom_sites_solution_secondary difmap
_audit_creation_method SHELXL-97
_cell_angle_alpha 90.00
_cell_angle_beta 105.098(16)
_cell_angle_gamma 90.00
_cell_formula_units_Z 4
_cell_length_a 10.0302(16)
_cell_length_b 16.7652(19)
_cell_length_c 8.3591(11)
_cell_measurement_temperature 173(2)
_cell_volume 1357.1(3)
_computing_structure_refinement 'SHELXL-97 (Sheldrick, 1997)'
_computing_structure_solution 'SHELXS-97 (Sheldrick, 1990)'
_diffrn_ambient_temperature 173(2)
_diffrn_measured_fraction_theta_full 0.964
_diffrn_measured_fraction_theta_max 0.964
_diffrn_radiation_monochromator graphite
_diffrn_radiation_source 'fine-focus sealed tube'
_diffrn_radiation_type MoK\a
_diffrn_radiation_wavelength 0.71073
_diffrn_reflns_av_R_equivalents 0.0165
_diffrn_reflns_av_sigmaI/netI 0.0200
_diffrn_reflns_limit_h_max 13
_diffrn_reflns_limit_h_min -9
_diffrn_reflns_limit_k_max 22
_diffrn_reflns_limit_k_min -22
_diffrn_reflns_limit_l_max 9
_diffrn_reflns_limit_l_min -11
_diffrn_reflns_number 8020
_diffrn_reflns_theta_full 28.30
_diffrn_reflns_theta_max 28.30
_diffrn_reflns_theta_min 2.43
_exptl_absorpt_coefficient_mu 4.781
_exptl_absorpt_correction_T_max 0.6464
_exptl_absorpt_correction_T_min 0.3811
_exptl_absorpt_correction_type empirical
_exptl_crystal_density_diffrn 1.920
_exptl_crystal_density_method 'not measured'
_exptl_crystal_F_000 772
_exptl_crystal_size_max 0.25
_exptl_crystal_size_mid 0.13
_exptl_crystal_size_min 0.10
_refine_diff_density_max 0.445
_refine_diff_density_min -0.268
_refine_diff_density_rms 0.068
_refine_ls_extinction_method none
_refine_ls_goodness_of_fit_ref 1.098
_refine_ls_hydrogen_treatment constr
_refine_ls_matrix_type full
_refine_ls_number_parameters 174
_refine_ls_number_reflns 3244
_refine_ls_number_restraints 0
_refine_ls_restrained_S_all 1.098
_refine_ls_R_factor_all 0.0304
_refine_ls_R_factor_gt 0.0266
_refine_ls_shift/su_max 0.001
_refine_ls_shift/su_mean 0.000
_refine_ls_structure_factor_coef Fsqd
_refine_ls_weighting_details 'calc w=1/[\s^2^(Fo^2^)+(0.0288P)^2^+1.0626P] where P=(Fo^2^+2Fc^2^)/3'
_refine_ls_weighting_scheme calc
_refine_ls_wR_factor_gt 0.0653
_refine_ls_wR_factor_ref 0.0668
_reflns_number_gt 2941
_reflns_number_total 3244
_reflns_threshold_expression >2sigma(I)
_cod_data_source_file ic060958gsi20060531_050744.cif
_cod_data_source_block 4
_cod_original_sg_symbol_H-M p21/c
_cod_database_code 4350479

loop_
_symmetry_equiv_pos_as_xyz
'x, y, z'
'-x, y+1/2, -z+1/2'
'-x, -y, -z'
'x, -y-1/2, z-1/2'

loop_
_atom_site_label
_atom_site_type_symbol
_atom_site_fract_x
_atom_site_fract_y
_atom_site_fract_z
_atom_site_U_iso_or_equiv
_atom_site_adp_type
_atom_site_occupancy
_atom_site_symmetry_multiplicity
_atom_site_calc_flag
_atom_site_refinement_flags
Br1 Br 0.85149(4) -0.002069(18) 0.23364(4) 0.03568(13) Uani 0.602(3) 1 d P
Zn1 Zn 0.73283(3) 0.106317(15) 0.30264(3) 0.02429(9) Uani 1 1 d .
Cl1 Cl 0.85149(4) -0.002069(18) 0.23364(4) 0.03568(13) Uani 0.398(3) 1 d P
O1 O 0.27847(16) 0.16908(9) 0.45102(19) 0.0253(3) Uani 1 1 d .
N1 N 0.66651(19) 0.07763(11) 0.5073(2) 0.0242(4) Uani 1 1 d .
C1 C 0.7254(3) 0.01877(14) 0.6109(3) 0.0301(5) Uani 1 1 d .
H1 H 0.7993 -0.0107 0.5882 0.036 Uiso 1 1 calc R
Br2 Br 0.54229(4) 0.16296(2) 0.12217(5) 0.03053(14) Uani 0.341(2) 1 d P
Cl2 Cl 0.54229(4) 0.16296(2) 0.12217(5) 0.03053(14) Uani 0.659(2) 1 d P
N2 N -0.13577(19) 0.19897(11) 0.3957(2) 0.0241(4) Uani 1 1 d .
C2 C 0.6813(3) 0.00020(14) 0.7491(3) 0.0333(5) Uani 1 1 d .
H2 H 0.7237 -0.0420 0.8202 0.040 Uiso 1 1 calc R
N3 N 0.41011(19) 0.15040(12) 0.7158(2) 0.0262(4) Uani 1 1 d .
H3N H 0.4161 0.1602 0.8208 0.031 Uiso 1 1 calc R
C3 C 0.5751(2) 0.04324(13) 0.7836(3) 0.0276(5) Uani 1 1 d .
H3 H 0.5435 0.0310 0.8784 0.033 Uiso 1 1 calc R
N4 N 0.21181(19) 0.22516(12) 0.6672(2) 0.0266(4) Uani 1 1 d .
H4N H 0.2392 0.2416 0.7706 0.032 Uiso 1 1 calc R
C4 C 0.5149(2) 0.10466(13) 0.6783(3) 0.0232(4) Uani 1 1 d .
C5 C 0.5635(2) 0.12000(13) 0.5402(3) 0.0250(4) Uani 1 1 d .
H5 H 0.5226 0.1618 0.4670 0.030 Uiso 1 1 calc R
C6 C 0.2994(2) 0.18087(12) 0.6007(3) 0.0226(4) Uani 1 1 d .
C7 C -0.1832(3) 0.27438(14) 0.3853(3) 0.0328(5) Uani 1 1 d .
H7 H -0.2739 0.2852 0.3193 0.039 Uiso 1 1 calc R
C8 C -0.1042(3) 0.33627(14) 0.4675(4) 0.0408(7) Uani 1 1 d .
H8 H -0.1406 0.3889 0.4590 0.049 Uiso 1 1 calc R
C9 C 0.0280(3) 0.32151(14) 0.5622(4) 0.0349(6) Uani 1 1 d .
H9 H 0.0834 0.3636 0.6205 0.042 Uiso 1 1 calc R
C10 C 0.0790(2) 0.24436(13) 0.5711(3) 0.0237(4) Uani 1 1 d .
C11 C -0.0077(2) 0.18435(13) 0.4873(3) 0.0247(4) Uani 1 1 d .
H11 H 0.0255 0.1310 0.4956 0.030 Uiso 1 1 calc R

loop_
_atom_site_aniso_label
_atom_site_aniso_U_11
_atom_site_aniso_U_22
_atom_site_aniso_U_33
_atom_site_aniso_U_23
_atom_site_aniso_U_13
_atom_site_aniso_U_12
Br1 0.0416(2) 0.02675(17) 0.0402(2) 0.00046(13) 0.01344(16) 0.00702(13)
Zn1 0.02132(14) 0.02371(13) 0.02609(16) -0.00228(10) 0.00307(11) 0.00090(9)
Cl1 0.0416(2) 0.02675(17) 0.0402(2) 0.00046(13) 0.01344(16) 0.00702(13)
O1 0.0237(8) 0.0283(8) 0.0216(8) -0.0010(6) 0.0017(6) 0.0029(6)
N1 0.0208(9) 0.0234(8) 0.0259(10) -0.0024(7) 0.0017(8) -0.0001(7)
C1 0.0289(12) 0.0252(10) 0.0331(13) -0.0030(9) 0.0026(10) 0.0052(9)
Br2 0.0292(2) 0.0335(2) 0.0237(2) -0.00052(15) -0.00227(15) 0.00333(15)
Cl2 0.0292(2) 0.0335(2) 0.0237(2) -0.00052(15) -0.00227(15) 0.00333(15)
N2 0.0212(9) 0.0231(8) 0.0263(10) -0.0013(7) 0.0030(8) 0.0020(7)
C2 0.0416(14) 0.0240(11) 0.0311(13) 0.0039(10) 0.0038(11) 0.0087(10)
N3 0.0226(9) 0.0356(10) 0.0189(10) 0.0027(8) 0.0026(8) 0.0038(8)
C3 0.0334(12) 0.0233(10) 0.0236(12) 0.0005(9) 0.0030(10) -0.0009(9)
N4 0.0201(9) 0.0329(10) 0.0239(10) -0.0080(8) 0.0004(8) 0.0020(8)
C4 0.0189(10) 0.0244(10) 0.0231(11) -0.0004(8) 0.0001(9) -0.0019(8)
C5 0.0212(10) 0.0250(10) 0.0262(12) 0.0006(9) 0.0013(9) 0.0003(8)
C6 0.0186(10) 0.0222(9) 0.0257(12) 0.0004(8) 0.0036(9) -0.0036(8)
C7 0.0270(12) 0.0272(11) 0.0393(15) -0.0013(10) 0.0000(10) 0.0057(9)
C8 0.0381(14) 0.0213(11) 0.0552(18) -0.0044(11) -0.0018(13) 0.0060(10)
C9 0.0314(13) 0.0236(11) 0.0457(16) -0.0078(10) 0.0031(11) -0.0020(9)
C10 0.0205(10) 0.0258(10) 0.0249(11) -0.0020(9) 0.0059(9) 0.0014(8)
C11 0.0216(10) 0.0214(9) 0.0300(12) -0.0017(9) 0.0048(9) 0.0040(8)

loop_
_atom_type_symbol
_atom_type_description
_atom_type_scat_dispersion_real
_atom_type_scat_dispersion_imag
_atom_type_scat_source
C C 0.0033 0.0016 'International Tables Vol C Tables 4.2.6.8 and 6.1.1.4'
H H 0.0000 0.0000 'International Tables Vol C Tables 4.2.6.8 and 6.1.1.4'
N N 0.0061 0.0033 'International Tables Vol C Tables 4.2.6.8 and 6.1.1.4'
O O 0.0106 0.0060 'International Tables Vol C Tables 4.2.6.8 and 6.1.1.4'
Zn Zn 0.2839 1.4301 'International Tables Vol C Tables 4.2.6.8 and 6.1.1.4'
Br Br -0.2901 2.4595 'International Tables Vol C Tables 4.2.6.8 and 6.1.1.4'
Cl Cl 0.1484 0.1585 'International Tables Vol C Tables 4.2.6.8 and 6.1.1.4'

loop_
_geom_angle_atom_site_label_1
_geom_angle_atom_site_label_2
_geom_angle_atom_site_label_3
_geom_angle
_geom_angle_site_symmetry_1
_geom_angle_site_symmetry_3
N1 Zn1 N2 100.20(8) . 1_655
N1 Zn1 Br2 104.41(5) . .
N2 Zn1 Br2 106.07(5) 1_655 .
N1 Zn1 Br1 108.80(5) . .
N2 Zn1 Br1 111.43(5) 1_655 .
Br2 Zn1 Br1 123.328(19) . .
C5 N1 C1 119.3(2) . .
C5 N1 Zn1 118.84(15) . .
C1 N1 Zn1 121.79(16) . .
N1 C1 C2 121.6(2) . .
C11 N2 C7 118.7(2) . .
C11 N2 Zn1 120.31(15) . 1_455
C7 N2 Zn1 120.29(16) . 1_455
C1 C2 C3 119.5(2) . .
C6 N3 C4 124.58(19) . .
C2 C3 C4 119.3(2) . .
C6 N4 C10 120.32(19) . .
C3 C4 C5 118.4(2) . .
C3 C4 N3 119.5(2) . .
C5 C4 N3 122.1(2) . .
N1 C5 C4 121.9(2) . .
O1 C6 N3 123.3(2) . .
O1 C6 N4 122.8(2) . .
N3 C6 N4 113.97(19) . .
N2 C7 C8 121.9(2) . .
C7 C8 C9 119.6(2) . .
C8 C9 C10 119.0(2) . .
C9 C10 C11 118.3(2) . .
C9 C10 N4 121.8(2) . .
C11 C10 N4 119.85(19) . .
N2 C11 C10 122.5(2) . .

loop_
_geom_bond_atom_site_label_1
_geom_bond_atom_site_label_2
_geom_bond_distance
_geom_bond_site_symmetry_2
Br1 Zn1 2.3257(4) .
Zn1 N1 2.048(2) .
Zn1 N2 2.0545(19) 1_655
Zn1 Br2 2.3083(6) .
O1 C6 1.230(3) .
N1 C5 1.340(3) .
N1 C1 1.344(3) .
C1 C2 1.376(4) .
N2 C11 1.335(3) .
N2 C7 1.346(3) .
N2 Zn1 2.0546(19) 1_455
C2 C3 1.378(3) .
N3 C6 1.365(3) .
N3 C4 1.401(3) .
C3 C4 1.387(3) .
N4 C6 1.373(3) .
N4 C10 1.402(3) .
C4 C5 1.389(3) .
C7 C8 1.376(4) .
C8 C9 1.379(4) .
C9 C10 1.386(3) .
C10 C11 1.394(3) .
